data_4338320
loop_
_publ_author_name
'Oishi, Masataka'
'Endo, Togo'
'Oshima, Masato'
'Suzuki, Hiroharu'

_publ_section_title
;
 Aluminum-Stabilized Low-Spin Iron(II) Hydrido Complexes of
 1,4,7-Trimethyl-1,4,7-triazacyclononane.
;
_journal_issue 10
_journal_name_full 'Inorganic chemistry'
_journal_page_first 5100
_journal_page_last 5108
_journal_paper_doi 10.1021/ic500195q
_journal_volume 53
_journal_year 2014
_chemical_formula_sum 'C42 H68 Al B Fe2 N6'
_chemical_formula_weight 806.51
_chemical_name_systematic
; 
 ? 
;
_space_group_IT_number 14
_symmetry_cell_setting monoclinic
_symmetry_space_group_name_Hall '-P 2yab'
_symmetry_space_group_name_H-M 'P 1 21/a 1'
_atom_sites_solution_hydrogens geom
_atom_sites_solution_primary direct
_atom_sites_solution_secondary difmap
_audit_creation_method SHELXL-97
_cell_angle_alpha 90.00
_cell_angle_beta 100.9210(16)
_cell_angle_gamma 90.00
_cell_formula_units_Z 4
_cell_length_a 16.0332(8)
_cell_length_b 15.8365(8)
_cell_length_c 17.3741(9)
_cell_measurement_reflns_used 35022
_cell_measurement_temperature 123(2)
_cell_measurement_theta_max 27.47
_cell_measurement_theta_min 3.02
_cell_volume 4331.6(4)
_computing_cell_refinement PROCESS-AUTO
_computing_data_collection 'PROCESS-AUTO (Rigaku, 1998)'
_computing_data_reduction 'SHELXS-97 (Sheldrick, 1990)'
_computing_molecular_graphics 'ORTEX (P.McArdle, 1995)'
_computing_publication_material SHELXL-97
_computing_structure_refinement 'SHELXL-97 (Sheldrick, 1997)'
_computing_structure_solution SHELXS-97
_diffrn_ambient_temperature 123(2)
_diffrn_detector_area_resol_mean 10
_diffrn_measured_fraction_theta_full 0.992
_diffrn_measured_fraction_theta_max 0.992
_diffrn_measurement_device_type 'Rigaku R-AXIS RAPID Imaging Plate'
_diffrn_measurement_method \w
_diffrn_radiation_monochromator graphite
_diffrn_radiation_source 'Rigaku Rotating Anode Ultrax18'
_diffrn_radiation_type MoK\a
_diffrn_radiation_wavelength 0.71069
_diffrn_reflns_av_R_equivalents 0.0917
_diffrn_reflns_av_sigmaI/netI 0.0907
_diffrn_reflns_limit_h_max 20
_diffrn_reflns_limit_h_min -20
_diffrn_reflns_limit_k_max 20
_diffrn_reflns_limit_k_min -20
_diffrn_reflns_limit_l_max 22
_diffrn_reflns_limit_l_min -22
_diffrn_reflns_number 34176
_diffrn_reflns_theta_full 27.47
_diffrn_reflns_theta_max 27.47
_diffrn_reflns_theta_min 3.02
_exptl_absorpt_coefficient_mu 0.726
_exptl_absorpt_correction_T_max 1.0000
_exptl_absorpt_correction_T_min 0.6907
_exptl_absorpt_correction_type empirical
_exptl_crystal_colour red
_exptl_crystal_density_diffrn 1.237
_exptl_crystal_density_meas ?
_exptl_crystal_density_method 'not measured'
_exptl_crystal_description platelet
_exptl_crystal_F_000 1728
_exptl_crystal_size_max 0.150
_exptl_crystal_size_mid 0.068
_exptl_crystal_size_min 0.050
_refine_diff_density_max 0.688
_refine_diff_density_min -0.842
_refine_diff_density_rms 0.101
_refine_ls_extinction_method none
_refine_ls_goodness_of_fit_ref 1.058
_refine_ls_hydrogen_treatment mixed
_refine_ls_matrix_type full
_refine_ls_number_parameters 492
_refine_ls_number_reflns 9849
_refine_ls_number_restraints 0
_refine_ls_restrained_S_all 1.058
_refine_ls_R_factor_all 0.1019
_refine_ls_R_factor_gt 0.0509
_refine_ls_shift/su_max 0.002
_refine_ls_shift/su_mean 0.000
_refine_ls_structure_factor_coef Fsqd
_refine_ls_weighting_details 'calc w=1/[\s^2^(Fo^2^)+(0.0324P)^2^+3.8643P] where P=(Fo^2^+2Fc^2^)/3'
_refine_ls_weighting_scheme calc
_refine_ls_wR_factor_gt 0.0959
_refine_ls_wR_factor_ref 0.1206
_reflns_number_gt 6177
_reflns_number_total 9849
_reflns_threshold_expression >2sigma(I)
_cod_data_source_file ic500195q_si_002.cif
_cod_data_source_block 2-BPh4
_cod_depositor_comments
;
The following automatic conversions were performed:

'_symmetry_cell_setting' value 'Monoclinic' changed to 'monoclinic'
according to
/usr/data/users/saulius/crontab/automatic-downloads/rss-feeds/ACS/lib/dictionaries/cif_core.dic
dictionary named 'cif_core.dic' version 2.4.2 from
2011-04-26.

'_exptl_absorpt_correction_type' value 'Empirical'
changed to 'empirical' according to
/usr/data/users/saulius/crontab/automatic-downloads/rss-feeds/ACS/lib/dictionaries/cif_core.dic
dictionary named 'cif_core.dic' version 2.4.2 from 2011-04-26.

Automatic conversion script
Id: cif_fix_values 2281 2013-09-26 08:29:07Z andrius 

 Adding full bibliography for 4338320--4338323.cif.

The following automatic conversions were performed:

'_exptl_crystal_density_meas' value 'not measured' was changed to '?'
- the value is perceived as not measured.

Automatic conversion script
Id: cif_fix_values 3008 2015-01-20 13:52:24Z robertas 
;
_cod_original_sg_symbol_H-M P21/a
_cod_database_code 4338320

loop_
_symmetry_equiv_pos_as_xyz
'x, y, z'
'x+1/2, -y+1/2, z'
'-x, -y, -z'
'-x-1/2, y-1/2, -z'

loop_
_atom_site_label
_atom_site_type_symbol
_atom_site_fract_x
_atom_site_fract_y
_atom_site_fract_z
_atom_site_U_iso_or_equiv
_atom_site_adp_type
_atom_site_occupancy
_atom_site_symmetry_multiplicity
_atom_site_calc_flag
_atom_site_refinement_flags
Fe1 Fe 0.98482(3) 0.86401(3) 0.47834(2) 0.01643(11) Uani 1 1 d .
Fe2 Fe 0.88285(3) 1.02044(3) 0.04465(3) 0.01823(12) Uani 1 1 d .
Al1 Al 1.0000 1.0000 0.5000 0.0179(3) Uani 1 2 d S
Al2 Al 1.0000 1.0000 0.0000 0.0207(3) Uani 1 2 d S
B1 B 0.9876(2) 0.5255(3) 0.7546(2) 0.0228(8) Uani 1 1 d .
N1 N 0.88300(15) 0.79843(16) 0.41885(15) 0.0195(6) Uani 1 1 d .
N2 N 1.05550(15) 0.78477(17) 0.42386(15) 0.0193(6) Uani 1 1 d .
N3 N 0.99172(16) 0.77127(17) 0.56004(15) 0.0218(6) Uani 1 1 d .
N4 N 0.86263(16) 1.01384(19) 0.15695(15) 0.0248(6) Uani 1 1 d .
N5 N 0.81041(16) 1.12674(18) 0.03617(16) 0.0255(6) Uani 1 1 d .
N6 N 0.77018(16) 0.95844(18) 0.01487(16) 0.0242(6) Uani 1 1 d .
C1 C 0.91093(19) 0.7674(2) 0.34711(18) 0.0223(7) Uani 1 1 d .
H1A H 0.9123 0.8149 0.3104 0.027 Uiso 1 1 calc R
H1B H 0.8700 0.7249 0.3206 0.027 Uiso 1 1 calc R
C2 C 0.99830(19) 0.7281(2) 0.36816(18) 0.0230(7) Uani 1 1 d .
H2A H 0.9942 0.6722 0.3928 0.028 Uiso 1 1 calc R
H2B H 1.0221 0.7197 0.3201 0.028 Uiso 1 1 calc R
C3 C 1.10646(19) 0.7351(2) 0.48910(19) 0.0244(7) Uani 1 1 d .
H3A H 1.1510 0.7714 0.5197 0.029 Uiso 1 1 calc R
H3B H 1.1346 0.6874 0.4675 0.029 Uiso 1 1 calc R
C4 C 1.0487(2) 0.7016(2) 0.54201(19) 0.0253(7) Uani 1 1 d .
H4A H 1.0139 0.6545 0.5157 0.030 Uiso 1 1 calc R
H4B H 1.0833 0.6799 0.5913 0.030 Uiso 1 1 calc R
C5 C 0.9027(2) 0.7410(2) 0.55403(19) 0.0258(7) Uani 1 1 d .
H5A H 0.8689 0.7838 0.5762 0.031 Uiso 1 1 calc R
H5B H 0.9022 0.6881 0.5843 0.031 Uiso 1 1 calc R
C6 C 0.8640(2) 0.7255(2) 0.46828(18) 0.0242(7) Uani 1 1 d .
H6A H 0.8876 0.6728 0.4503 0.029 Uiso 1 1 calc R
H6B H 0.8018 0.7185 0.4624 0.042(11) Uiso 1 1 calc R
C7 C 0.80589(19) 0.8508(2) 0.3959(2) 0.0290(8) Uani 1 1 d .
H7A H 0.7843 0.8673 0.4429 0.035 Uiso 1 1 calc R
H7B H 0.7623 0.8184 0.3609 0.049(12) Uiso 1 1 calc R
H7C H 0.8199 0.9016 0.3687 0.059 Uiso 1 1 calc R
C8 C 1.1132(2) 0.8303(2) 0.3806(2) 0.0275(8) Uani 1 1 d .
H8A H 1.0795 0.8640 0.3386 0.033 Uiso 1 1 calc R
H8B H 1.1475 0.7893 0.3579 0.033 Uiso 1 1 calc R
H8C H 1.1506 0.8675 0.4167 0.033 Uiso 1 1 calc R
C9 C 1.0234(2) 0.8026(2) 0.64073(18) 0.0298(8) Uani 1 1 d .
H9A H 1.0825 0.8212 0.6455 0.036 Uiso 1 1 calc R
H9B H 1.0204 0.7571 0.6784 0.036 Uiso 1 1 calc R
H9C H 0.9884 0.8502 0.6516 0.036 Uiso 1 1 calc R
C10 C 0.8466(3) 1.1018(3) 0.1785(2) 0.0422(10) Uani 1 1 d .
H10A H 0.8208 1.1016 0.2260 0.051 Uiso 1 1 calc R
H10B H 0.9013 1.1324 0.1914 0.051 Uiso 1 1 calc R
C11 C 0.7902(3) 1.1465(3) 0.1156(2) 0.0459(11) Uani 1 1 d .
H11A H 0.7957 1.2081 0.1251 0.046(12) Uiso 1 1 calc R
H11B H 0.7306 1.1304 0.1161 0.055 Uiso 1 1 calc R
C12 C 0.7313(2) 1.1048(3) -0.0186(2) 0.0391(10) Uani 1 1 d .
H12A H 0.6872 1.1472 -0.0137 0.047 Uiso 1 1 calc R
H12B H 0.7418 1.1076 -0.0730 0.047 Uiso 1 1 calc R
C13 C 0.6997(2) 1.0207(3) -0.0045(3) 0.0446(11) Uani 1 1 d .
H13A H 0.6597 1.0016 -0.0519 0.054 Uiso 1 1 calc R
H13B H 0.6683 1.0236 0.0393 0.054 Uiso 1 1 calc R
C14 C 0.7619(3) 0.9096(3) 0.0855(2) 0.0437(10) Uani 1 1 d .
H14A H 0.7979 0.8584 0.0885 0.052 Uiso 1 1 calc R
H14B H 0.7022 0.8911 0.0811 0.041(11) Uiso 1 1 calc R
C15 C 0.7873(2) 0.9594(3) 0.1582(2) 0.0405(10) Uani 1 1 d .
H15A H 0.8002 0.9203 0.2034 0.049 Uiso 1 1 calc R
H15B H 0.7390 0.9954 0.1658 0.049 Uiso 1 1 calc R
C16 C 0.9365(2) 0.9814(3) 0.2133(2) 0.0481(12) Uani 1 1 d .
H16A H 0.9457 0.9219 0.2019 0.058 Uiso 1 1 calc R
H16B H 0.9256 0.9867 0.2667 0.041(11) Uiso 1 1 calc R
H16C H 0.9871 1.0141 0.2085 0.050 Uiso 1 1 calc R
C17 C 0.8501(3) 1.1999(3) 0.0052(3) 0.0539(13) Uani 1 1 d .
H17A H 0.9000 1.2178 0.0434 0.065 Uiso 1 1 calc R
H17B H 0.8092 1.2464 -0.0046 0.045(12) Uiso 1 1 calc R
H17C H 0.8676 1.1842 -0.0440 0.058(14) Uiso 1 1 calc R
C18 C 0.7675(3) 0.8996(3) -0.0517(2) 0.0433(10) Uani 1 1 d .
H18A H 0.7717 0.9317 -0.0991 0.052 Uiso 1 1 calc R
H18B H 0.7139 0.8682 -0.0603 0.046(11) Uiso 1 1 calc R
H18C H 0.8151 0.8600 -0.0399 0.054(13) Uiso 1 1 calc R
C19 C 0.91691(19) 0.5325(2) 0.67225(18) 0.0208(7) Uani 1 1 d .
C20 C 0.93372(19) 0.5101(2) 0.59921(18) 0.0215(7) Uani 1 1 d .
H20 H 0.9904 0.4956 0.5957 0.026 Uiso 1 1 calc R
C21 C 0.8719(2) 0.5079(2) 0.53095(18) 0.0245(7) Uani 1 1 d .
H21 H 0.8864 0.4905 0.4828 0.029 Uiso 1 1 calc R
C22 C 0.7891(2) 0.5311(2) 0.5336(2) 0.0290(8) Uani 1 1 d .
H22 H 0.7466 0.5301 0.4874 0.035 Uiso 1 1 calc R
C23 C 0.7692(2) 0.5557(2) 0.6040(2) 0.0273(8) Uani 1 1 d .
H23 H 0.7128 0.5725 0.6064 0.033 Uiso 1 1 calc R
C24 C 0.83198(19) 0.5560(2) 0.67222(19) 0.0244(7) Uani 1 1 d .
H24 H 0.8168 0.5727 0.7203 0.029 Uiso 1 1 calc R
C25 C 1.0840(2) 0.5474(2) 0.73814(18) 0.0247(8) Uani 1 1 d .
C26 C 1.1296(2) 0.4902(2) 0.69988(19) 0.0292(8) Uani 1 1 d .
H26 H 1.1046 0.4369 0.6845 0.035 Uiso 1 1 calc R
C27 C 1.2095(2) 0.5078(3) 0.6835(2) 0.0384(10) Uani 1 1 d .
H27 H 1.2380 0.4669 0.6578 0.046 Uiso 1 1 calc R
C28 C 1.2473(2) 0.5851(3) 0.7047(2) 0.0415(11) Uani 1 1 d .
H28 H 1.3017 0.5978 0.6935 0.053(12) Uiso 1 1 calc R
C29 C 1.2051(2) 0.6434(3) 0.7422(2) 0.0357(9) Uani 1 1 d .
H29 H 1.2301 0.6968 0.7565 0.043 Uiso 1 1 calc R
C30 C 1.12577(19) 0.6239(2) 0.75928(19) 0.0264(8) Uani 1 1 d .
H30 H 1.0988 0.6646 0.7865 0.032 Uiso 1 1 calc R
C31 C 0.9828(2) 0.4271(2) 0.78631(18) 0.0231(7) Uani 1 1 d .
C32 C 0.9047(2) 0.3854(2) 0.7812(2) 0.0274(8) Uani 1 1 d .
H32 H 0.8542 0.4145 0.7583 0.033 Uiso 1 1 calc R
C33 C 0.8976(2) 0.3036(2) 0.8080(2) 0.0320(8) Uani 1 1 d .
H33 H 0.8430 0.2787 0.8040 0.038 Uiso 1 1 calc R
C34 C 0.9692(2) 0.2579(2) 0.84069(19) 0.0332(9) Uani 1 1 d .
H34 H 0.9647 0.2016 0.8585 0.038(11) Uiso 1 1 calc R
C35 C 1.0478(2) 0.2968(2) 0.84664(19) 0.0322(9) Uani 1 1 d .
H35 H 1.0980 0.2667 0.8685 0.049(12) Uiso 1 1 calc R
C36 C 1.0539(2) 0.3795(2) 0.82089(18) 0.0258(8) Uani 1 1 d .
H36 H 1.1086 0.4047 0.8270 0.031 Uiso 1 1 calc R
C37 C 0.96586(19) 0.5923(2) 0.82093(18) 0.0218(7) Uani 1 1 d .
C38 C 0.98452(18) 0.5744(2) 0.90119(18) 0.0213(7) Uani 1 1 d .
H38 H 1.0034 0.5193 0.9176 0.039(11) Uiso 1 1 calc R
C39 C 0.97648(19) 0.6347(2) 0.95835(19) 0.0256(7) Uani 1 1 d .
H39 H 0.9914 0.6204 1.0123 0.031 Uiso 1 1 calc R
C40 C 0.94697(19) 0.7147(2) 0.9367(2) 0.0264(8) Uani 1 1 d .
H40 H 0.9412 0.7555 0.9755 0.041(11) Uiso 1 1 calc R
C41 C 0.92591(19) 0.7348(2) 0.8578(2) 0.0270(8) Uani 1 1 d .
H41 H 0.9053 0.7896 0.8418 0.032 Uiso 1 1 calc R
C42 C 0.93518(19) 0.6741(2) 0.80202(19) 0.0242(7) Uani 1 1 d .
H42 H 0.9199 0.6889 0.7482 0.029 Uiso 1 1 calc R
H101 H 0.9776 0.9288 0.4166 0.029 Uiso 1 1 d R
H102 H 0.9326 0.9171 0.5146 0.029 Uiso 1 1 d R
H103 H 1.0608 0.9069 0.5125 0.029 Uiso 1 1 d R
H201 H 0.9690 1.0789 0.0666 0.029 Uiso 1 1 d R
H202 H 0.8909 1.0185 -0.0351 0.029 Uiso 1 1 d R
H203 H 0.9429 0.9364 0.0549 0.029 Uiso 1 1 d R

loop_
_atom_site_aniso_label
_atom_site_aniso_U_11
_atom_site_aniso_U_22
_atom_site_aniso_U_33
_atom_site_aniso_U_23
_atom_site_aniso_U_13
_atom_site_aniso_U_12
Fe1 0.0192(2) 0.0110(2) 0.0192(2) -0.00069(19) 0.00403(16) -0.00102(18)
Fe2 0.0164(2) 0.0182(3) 0.0208(2) 0.0004(2) 0.00521(16) 0.00104(19)
Al1 0.0200(6) 0.0130(7) 0.0205(7) -0.0009(5) 0.0034(5) -0.0022(5)
Al2 0.0182(6) 0.0223(8) 0.0232(7) 0.0014(6) 0.0079(5) 0.0018(6)
B1 0.0277(19) 0.021(2) 0.0204(19) 0.0008(16) 0.0052(14) 0.0031(16)
N1 0.0215(13) 0.0119(14) 0.0258(14) 0.0002(11) 0.0060(11) 0.0010(11)
N2 0.0183(12) 0.0140(14) 0.0250(14) -0.0025(11) 0.0028(10) -0.0013(11)
N3 0.0265(14) 0.0169(15) 0.0220(14) -0.0011(12) 0.0046(11) -0.0035(12)
N4 0.0229(13) 0.0289(17) 0.0227(14) -0.0007(13) 0.0045(11) 0.0012(12)
N5 0.0230(14) 0.0225(16) 0.0314(15) 0.0009(13) 0.0063(11) 0.0017(12)
N6 0.0245(14) 0.0217(16) 0.0269(15) -0.0013(12) 0.0063(11) -0.0015(12)
C1 0.0262(16) 0.0196(18) 0.0208(16) -0.0013(14) 0.0035(13) -0.0024(14)
C2 0.0277(17) 0.0193(18) 0.0227(17) -0.0093(14) 0.0066(13) -0.0024(14)
C3 0.0236(16) 0.0158(18) 0.0315(18) 0.0025(14) -0.0008(13) 0.0047(14)
C4 0.0292(17) 0.0167(19) 0.0278(18) 0.0020(14) -0.0005(14) 0.0016(14)
C5 0.0325(18) 0.0188(19) 0.0293(18) 0.0034(15) 0.0137(14) -0.0039(15)
C6 0.0259(17) 0.0157(18) 0.0319(19) -0.0015(14) 0.0080(14) -0.0061(14)
C7 0.0190(16) 0.024(2) 0.042(2) 0.0010(16) 0.0008(14) 0.0021(15)
C8 0.0225(16) 0.029(2) 0.0337(19) -0.0037(16) 0.0114(14) -0.0004(15)
C9 0.043(2) 0.027(2) 0.0192(17) 0.0021(15) 0.0054(14) -0.0052(16)
C10 0.056(2) 0.037(2) 0.037(2) -0.0143(19) 0.0175(19) -0.003(2)
C11 0.059(3) 0.032(3) 0.047(2) -0.010(2) 0.012(2) 0.014(2)
C12 0.0229(18) 0.033(2) 0.057(3) 0.009(2) -0.0028(16) 0.0079(17)
C13 0.0223(18) 0.041(3) 0.065(3) 0.001(2) -0.0065(17) 0.0029(18)
C14 0.048(2) 0.044(3) 0.041(2) -0.001(2) 0.0124(18) -0.024(2)
C15 0.048(2) 0.042(3) 0.033(2) 0.0076(18) 0.0122(17) -0.017(2)
C16 0.039(2) 0.082(4) 0.022(2) 0.009(2) 0.0024(16) 0.010(2)
C17 0.042(2) 0.027(2) 0.097(4) 0.021(2) 0.026(2) 0.0029(19)
C18 0.042(2) 0.042(3) 0.046(2) -0.024(2) 0.0105(18) -0.014(2)
C19 0.0249(16) 0.0127(17) 0.0249(17) 0.0020(14) 0.0051(13) -0.0016(13)
C20 0.0242(16) 0.0163(18) 0.0235(17) 0.0017(14) 0.0029(12) 0.0004(14)
C21 0.0348(19) 0.0177(18) 0.0203(17) 0.0007(14) 0.0033(13) -0.0008(15)
C22 0.0337(19) 0.023(2) 0.0263(18) 0.0058(15) -0.0047(14) -0.0050(16)
C23 0.0215(16) 0.025(2) 0.034(2) 0.0050(16) 0.0024(14) -0.0056(15)
C24 0.0241(16) 0.025(2) 0.0243(17) 0.0040(15) 0.0064(13) 0.0007(14)
C25 0.0259(17) 0.030(2) 0.0167(16) 0.0016(14) 0.0005(13) 0.0031(15)
C26 0.0263(17) 0.039(2) 0.0213(17) -0.0066(16) 0.0028(13) 0.0020(16)
C27 0.0271(18) 0.060(3) 0.0284(19) -0.0065(19) 0.0046(14) 0.0057(19)
C28 0.0231(18) 0.071(3) 0.032(2) 0.000(2) 0.0097(15) -0.002(2)
C29 0.0286(18) 0.045(3) 0.032(2) 0.0007(18) 0.0031(15) -0.0113(18)
C30 0.0252(17) 0.030(2) 0.0233(17) 0.0006(15) 0.0039(13) 0.0010(15)
C31 0.0334(18) 0.0224(19) 0.0143(16) -0.0023(14) 0.0061(13) 0.0070(15)
C32 0.0348(19) 0.022(2) 0.0299(19) -0.0010(15) 0.0169(15) 0.0033(15)
C33 0.044(2) 0.022(2) 0.035(2) 0.0019(16) 0.0205(16) -0.0023(17)
C34 0.059(2) 0.020(2) 0.0226(18) 0.0022(15) 0.0138(16) 0.0062(18)
C35 0.053(2) 0.024(2) 0.0182(17) -0.0018(15) 0.0013(15) 0.0123(18)
C36 0.0333(18) 0.023(2) 0.0193(16) -0.0039(14) -0.0002(13) 0.0034(15)
C37 0.0183(15) 0.0236(19) 0.0242(17) -0.0003(14) 0.0054(12) -0.0027(14)
C38 0.0202(15) 0.0200(18) 0.0241(17) -0.0001(14) 0.0053(12) 0.0004(14)
C39 0.0251(16) 0.029(2) 0.0233(17) -0.0027(15) 0.0063(13) -0.0011(15)
C40 0.0250(17) 0.027(2) 0.0296(19) -0.0104(16) 0.0107(14) -0.0036(15)
C41 0.0243(17) 0.0197(19) 0.038(2) -0.0012(16) 0.0083(14) 0.0014(15)
C42 0.0288(17) 0.0203(18) 0.0235(17) 0.0028(14) 0.0047(13) 0.0040(15)

loop_
_atom_type_symbol
_atom_type_description
_atom_type_scat_dispersion_real
_atom_type_scat_dispersion_imag
_atom_type_scat_source
C C 0.0033 0.0016 'International Tables Vol C Tables 4.2.6.8 and 6.1.1.4'
H H 0.0000 0.0000 'International Tables Vol C Tables 4.2.6.8 and 6.1.1.4'
N N 0.0061 0.0033 'International Tables Vol C Tables 4.2.6.8 and 6.1.1.4'
B B 0.0013 0.0007 'International Tables Vol C Tables 4.2.6.8 and 6.1.1.4'
Al Al 0.0645 0.0514 'International Tables Vol C Tables 4.2.6.8 and 6.1.1.4'
Fe Fe 0.3463 0.8444 'International Tables Vol C Tables 4.2.6.8 and 6.1.1.4'

loop_
_geom_angle_atom_site_label_1
_geom_angle_atom_site_label_2
_geom_angle_atom_site_label_3
_geom_angle
_geom_angle_site_symmetry_1
_geom_angle_site_symmetry_3
N3 Fe1 N2 85.29(11) . .
N3 Fe1 N1 85.32(10) . .
N2 Fe1 N1 85.03(10) . .
N3 Fe1 Al1 126.94(8) . .
N2 Fe1 Al1 129.10(7) . .
N1 Fe1 Al1 129.69(7) . .
N5 Fe2 N6 85.05(11) . .
N5 Fe2 N4 85.39(11) . .
N6 Fe2 N4 85.66(11) . .
N5 Fe2 Al2 127.83(8) . .
N6 Fe2 Al2 128.23(8) . .
N4 Fe2 Al2 129.36(7) . .
Fe1 Al1 Fe1 180.0 . 3_776
Fe2 Al2 Fe2 180.0 3_775 .
C37 B1 C19 111.1(3) . .
C37 B1 C25 108.3(3) . .
C19 B1 C25 110.2(3) . .
C37 B1 C31 109.9(3) . .
C19 B1 C31 106.4(3) . .
C25 B1 C31 110.9(3) . .
C7 N1 C1 109.2(2) . .
C7 N1 C6 109.6(2) . .
C1 N1 C6 110.5(2) . .
C7 N1 Fe1 113.4(2) . .
C1 N1 Fe1 104.70(17) . .
C6 N1 Fe1 109.29(18) . .
C8 N2 C3 109.7(2) . .
C8 N2 C2 109.1(2) . .
C3 N2 C2 110.8(3) . .
C8 N2 Fe1 113.0(2) . .
C3 N2 Fe1 104.16(19) . .
C2 N2 Fe1 110.01(17) . .
C9 N3 C5 109.0(2) . .
C9 N3 C4 109.3(2) . .
C5 N3 C4 111.2(3) . .
C9 N3 Fe1 112.5(2) . .
C5 N3 Fe1 105.01(19) . .
C4 N3 Fe1 109.87(19) . .
C10 N4 C16 108.4(3) . .
C10 N4 C15 111.2(3) . .
C16 N4 C15 109.9(3) . .
C10 N4 Fe2 105.1(2) . .
C16 N4 Fe2 113.5(2) . .
C15 N4 Fe2 108.7(2) . .
C17 N5 C12 109.1(3) . .
C17 N5 C11 110.7(3) . .
C12 N5 C11 109.4(3) . .
C17 N5 Fe2 113.4(2) . .
C12 N5 Fe2 105.1(2) . .
C11 N5 Fe2 108.9(2) . .
C14 N6 C18 109.0(3) . .
C14 N6 C13 110.6(3) . .
C18 N6 C13 109.3(3) . .
C14 N6 Fe2 104.9(2) . .
C18 N6 Fe2 113.3(2) . .
C13 N6 Fe2 109.7(2) . .
N1 C1 C2 110.2(2) . .
N2 C2 C1 109.6(3) . .
N2 C3 C4 109.6(2) . .
N3 C4 C3 109.6(3) . .
N3 C5 C6 109.2(2) . .
N1 C6 C5 110.2(3) . .
C11 C10 N4 112.3(3) . .
C10 C11 N5 111.9(3) . .
C13 C12 N5 112.9(3) . .
C12 C13 N6 111.6(3) . .
N6 C14 C15 112.1(3) . .
C14 C15 N4 112.9(3) . .
C20 C19 C24 114.8(3) . .
C20 C19 B1 123.6(3) . .
C24 C19 B1 121.4(3) . .
C19 C20 C21 123.5(3) . .
C22 C21 C20 119.7(3) . .
C23 C22 C21 119.3(3) . .
C22 C23 C24 120.1(3) . .
C23 C24 C19 122.5(3) . .
C30 C25 C26 114.6(3) . .
C30 C25 B1 123.4(3) . .
C26 C25 B1 122.0(3) . .
C27 C26 C25 123.2(4) . .
C28 C27 C26 119.7(4) . .
C29 C28 C27 119.2(3) . .
C28 C29 C30 120.2(4) . .
C29 C30 C25 123.1(3) . .
C32 C31 C36 114.7(3) . .
C32 C31 B1 121.2(3) . .
C36 C31 B1 124.1(3) . .
C33 C32 C31 123.1(3) . .
C34 C33 C32 120.7(4) . .
C33 C34 C35 118.0(4) . .
C34 C35 C36 120.7(3) . .
C35 C36 C31 122.7(3) . .
C38 C37 C42 114.8(3) . .
C38 C37 B1 122.2(3) . .
C42 C37 B1 122.7(3) . .
C37 C38 C39 122.5(3) . .
C40 C39 C38 120.4(3) . .
C39 C40 C41 119.1(3) . .
C40 C41 C42 119.4(3) . .
C41 C42 C37 123.6(3) . .

loop_
_geom_bond_atom_site_label_1
_geom_bond_atom_site_label_2
_geom_bond_distance
_geom_bond_site_symmetry_2
Fe1 N3 2.031(3) .
Fe1 N2 2.040(3) .
Fe1 N1 2.043(3) .
Fe1 Al1 2.1918(5) .
Fe2 N5 2.035(3) .
Fe2 N6 2.035(3) .
Fe2 N4 2.040(3) .
Fe2 Al2 2.1879(4) .
Al1 Fe1 2.1918(5) 3_776
Al2 Fe2 2.1879(4) 3_775
B1 C37 1.649(5) .
B1 C19 1.653(5) .
B1 C25 1.660(5) .
B1 C31 1.660(5) .
N1 C7 1.480(4) .
N1 C1 1.486(4) .
N1 C6 1.505(4) .
N2 C8 1.484(4) .
N2 C3 1.490(4) .
N2 C2 1.499(4) .
N3 C9 1.483(4) .
N3 C5 1.490(4) .
N3 C4 1.502(4) .
N4 C10 1.478(5) .
N4 C16 1.478(4) .
N4 C15 1.487(4) .
N5 C17 1.472(5) .
N5 C12 1.475(4) .
N5 C11 1.510(5) .
N6 C14 1.478(5) .
N6 C18 1.480(4) .
N6 C13 1.490(5) .
C1 C2 1.513(4) .
C3 C4 1.519(5) .
C5 C6 1.521(4) .
C10 C11 1.462(6) .
C12 C13 1.463(5) .
C14 C15 1.480(5) .
C19 C20 1.392(4) .
C19 C24 1.412(4) .
C20 C21 1.395(4) .
C21 C22 1.387(5) .
C22 C23 1.378(5) .
C23 C24 1.402(4) .
C25 C30 1.400(5) .
C25 C26 1.408(5) .
C26 C27 1.393(5) .
C27 C28 1.385(6) .
C28 C29 1.380(6) .
C29 C30 1.394(5) .
C31 C32 1.403(5) .
C31 C36 1.404(4) .
C32 C33 1.389(5) .
C33 C34 1.385(5) .
C34 C35 1.390(5) .
C35 C36 1.393(5) .
C37 C38 1.398(4) .
C37 C42 1.402(5) .
C38 C39 1.401(4) .
C39 C40 1.380(5) .
C40 C41 1.387(5) .
C41 C42 1.393(5) .

loop_
_geom_torsion_atom_site_label_1
_geom_torsion_atom_site_label_2
_geom_torsion_atom_site_label_3
_geom_torsion_atom_site_label_4
_geom_torsion
_geom_torsion_site_symmetry_4
N3 Fe1 Al1 Fe1 -153(100) 3_776
N2 Fe1 Al1 Fe1 88(100) 3_776
N1 Fe1 Al1 Fe1 -34(100) 3_776
N5 Fe2 Al2 Fe2 -106(100) 3_775
N6 Fe2 Al2 Fe2 12(100) 3_775
N4 Fe2 Al2 Fe2 134(100) 3_775
N3 Fe1 N1 C7 127.6(2) .
N2 Fe1 N1 C7 -146.7(2) .
Al1 Fe1 N1 C7 -8.0(3) .
N3 Fe1 N1 C1 -113.37(19) .
N2 Fe1 N1 C1 -27.71(19) .
Al1 Fe1 N1 C1 110.93(17) .
N3 Fe1 N1 C6 5.0(2) .
N2 Fe1 N1 C6 90.7(2) .
Al1 Fe1 N1 C6 -130.68(17) .
N3 Fe1 N2 C8 -148.3(2) .
N1 Fe1 N2 C8 126.0(2) .
Al1 Fe1 N2 C8 -13.0(2) .
N3 Fe1 N2 C3 -29.29(19) .
N1 Fe1 N2 C3 -114.99(19) .
Al1 Fe1 N2 C3 105.95(18) .
N3 Fe1 N2 C2 89.5(2) .
N1 Fe1 N2 C2 3.8(2) .
Al1 Fe1 N2 C2 -135.26(18) .
N2 Fe1 N3 C9 127.0(2) .
N1 Fe1 N3 C9 -147.6(2) .
Al1 Fe1 N3 C9 -9.8(2) .
N2 Fe1 N3 C5 -114.5(2) .
N1 Fe1 N3 C5 -29.15(19) .
Al1 Fe1 N3 C5 108.59(18) .
N2 Fe1 N3 C4 5.1(2) .
N1 Fe1 N3 C4 90.5(2) .
Al1 Fe1 N3 C4 -131.77(17) .
N5 Fe2 N4 C10 -26.0(2) .
N6 Fe2 N4 C10 -111.3(2) .
Al2 Fe2 N4 C10 110.9(2) .
N5 Fe2 N4 C16 -144.3(3) .
N6 Fe2 N4 C16 130.4(3) .
Al2 Fe2 N4 C16 -7.4(3) .
N5 Fe2 N4 C15 93.2(2) .
N6 Fe2 N4 C15 7.8(2) .
Al2 Fe2 N4 C15 -130.0(2) .
N6 Fe2 N5 C17 -144.6(3) .
N4 Fe2 N5 C17 129.4(3) .
Al2 Fe2 N5 C17 -8.6(3) .
N6 Fe2 N5 C12 -25.5(2) .
N4 Fe2 N5 C12 -111.5(2) .
Al2 Fe2 N5 C12 110.5(2) .
N6 Fe2 N5 C11 91.6(2) .
N4 Fe2 N5 C11 5.6(2) .
Al2 Fe2 N5 C11 -132.4(2) .
N5 Fe2 N6 C14 -113.0(2) .
N4 Fe2 N6 C14 -27.2(2) .
Al2 Fe2 N6 C14 111.3(2) .
N5 Fe2 N6 C18 128.3(3) .
N4 Fe2 N6 C18 -146.0(3) .
Al2 Fe2 N6 C18 -7.4(3) .
N5 Fe2 N6 C13 5.8(2) .
N4 Fe2 N6 C13 91.5(2) .
Al2 Fe2 N6 C13 -129.9(2) .
C7 N1 C1 C2 169.1(3) .
C6 N1 C1 C2 -70.3(3) .
Fe1 N1 C1 C2 47.3(3) .
C8 N2 C2 C1 -103.3(3) .
C3 N2 C2 C1 135.8(3) .
Fe1 N2 C2 C1 21.1(3) .
N1 C1 C2 N2 -46.3(3) .
C8 N2 C3 C4 169.8(3) .
C2 N2 C3 C4 -69.7(3) .
Fe1 N2 C3 C4 48.6(3) .
C9 N3 C4 C3 -103.4(3) .
C5 N3 C4 C3 136.3(3) .
Fe1 N3 C4 C3 20.5(3) .
N2 C3 C4 N3 -46.7(3) .
C9 N3 C5 C6 168.7(3) .
C4 N3 C5 C6 -70.8(3) .
Fe1 N3 C5 C6 48.0(3) .
C7 N1 C6 C5 -104.5(3) .
C1 N1 C6 C5 135.1(3) .
Fe1 N1 C6 C5 20.4(3) .
N3 C5 C6 N1 -46.1(4) .
C16 N4 C10 C11 164.9(3) .
C15 N4 C10 C11 -74.2(4) .
Fe2 N4 C10 C11 43.2(4) .
N4 C10 C11 N5 -41.0(5) .
C17 N5 C11 C10 -108.4(4) .
C12 N5 C11 C10 131.4(4) .
Fe2 N5 C11 C10 17.0(4) .
C17 N5 C12 C13 164.4(4) .
C11 N5 C12 C13 -74.3(4) .
Fe2 N5 C12 C13 42.5(4) .
N5 C12 C13 N6 -40.0(5) .
C14 N6 C13 C12 131.3(4) .
C18 N6 C13 C12 -108.6(4) .
Fe2 N6 C13 C12 16.2(4) .
C18 N6 C14 C15 164.3(3) .
C13 N6 C14 C15 -75.5(4) .
Fe2 N6 C14 C15 42.7(4) .
N6 C14 C15 N4 -39.0(5) .
C10 N4 C15 C14 129.5(4) .
C16 N4 C15 C14 -110.5(4) .
Fe2 N4 C15 C14 14.2(4) .
C37 B1 C19 C20 154.9(3) .
C25 B1 C19 C20 34.9(4) .
C31 B1 C19 C20 -85.5(4) .
C37 B1 C19 C24 -30.0(4) .
C25 B1 C19 C24 -150.1(3) .
C31 B1 C19 C24 89.6(4) .
C24 C19 C20 C21 -2.1(5) .
B1 C19 C20 C21 173.3(3) .
C19 C20 C21 C22 1.9(5) .
C20 C21 C22 C23 -0.3(5) .
C21 C22 C23 C24 -0.8(5) .
C22 C23 C24 C19 0.6(5) .
C20 C19 C24 C23 0.9(5) .
B1 C19 C24 C23 -174.6(3) .
C37 B1 C25 C30 -17.3(4) .
C19 B1 C25 C30 104.4(3) .
C31 B1 C25 C30 -138.0(3) .
C37 B1 C25 C26 164.0(3) .
C19 B1 C25 C26 -74.3(4) .
C31 B1 C25 C26 43.3(4) .
C30 C25 C26 C27 -0.5(5) .
B1 C25 C26 C27 178.3(3) .
C25 C26 C27 C28 -0.4(5) .
C26 C27 C28 C29 0.3(6) .
C27 C28 C29 C30 0.7(6) .
C28 C29 C30 C25 -1.8(5) .
C26 C25 C30 C29 1.7(5) .
B1 C25 C30 C29 -177.1(3) .
C37 B1 C31 C32 80.3(4) .
C19 B1 C31 C32 -40.1(4) .
C25 B1 C31 C32 -160.0(3) .
C37 B1 C31 C36 -98.6(3) .
C19 B1 C31 C36 140.9(3) .
C25 B1 C31 C36 21.1(4) .
C36 C31 C32 C33 0.0(5) .
B1 C31 C32 C33 -179.0(3) .
C31 C32 C33 C34 -1.1(5) .
C32 C33 C34 C35 0.9(5) .
C33 C34 C35 C36 0.4(5) .
C34 C35 C36 C31 -1.5(5) .
C32 C31 C36 C35 1.3(5) .
B1 C31 C36 C35 -179.7(3) .
C19 B1 C37 C38 147.7(3) .
C25 B1 C37 C38 -91.2(4) .
C31 B1 C37 C38 30.1(4) .
C19 B1 C37 C42 -38.8(4) .
C25 B1 C37 C42 82.4(4) .
C31 B1 C37 C42 -156.3(3) .
C42 C37 C38 C39 -2.5(4) .
B1 C37 C38 C39 171.5(3) .
C37 C38 C39 C40 1.9(5) .
C38 C39 C40 C41 -0.4(5) .
C39 C40 C41 C42 -0.2(5) .
C40 C41 C42 C37 -0.7(5) .
C38 C37 C42 C41 1.9(4) .
B1 C37 C42 C41 -172.1(3) .
